data_1559765
loop_
_publ_author_name
'Millward, Makenzie J.'
'Ellis, Emily'
'Ward, John W.'
'Clayden, Jonathan'

_publ_section_title
;
 Hydantoin-bridged medium ring scaffolds by migratory insertion of
 urea-tethered nitrile anions into aromatic C-N bonds.
;
_journal_issue 6
_journal_name_full 'Chemical science'
_journal_page_first 2091
_journal_page_last 2096
_journal_paper_doi 10.1039/d0sc06188c
_journal_volume 12
_journal_year 2020
_chemical_absolute_configuration unk
_chemical_formula_moiety 'C15 H19 N3 O'
_chemical_formula_sum 'C15 H19 N3 O'
_chemical_formula_weight 257.33
_space_group_crystal_system trigonal
_space_group_IT_number 144
_space_group_name_Hall 'P 31'
_space_group_name_H-M_alt 'P 31'
_atom_sites_solution_hydrogens mixed
_atom_sites_solution_primary dual
_audit_creation_date 2018-08-23
_audit_creation_method
;
Olex2 1.2
(compiled 2018.05.29 svn.r3508 for OlexSys, GUI svn.r5506)
;
_audit_update_record
;
2020-03-30 deposited with the CCDC.	2020-12-11 downloaded from the CCDC.
;
_cell_angle_alpha 90
_cell_angle_beta 90
_cell_angle_gamma 120
_cell_formula_units_Z 9
_cell_length_a 22.0392(6)
_cell_length_b 22.0392(6)
_cell_length_c 7.1184(2)
_cell_measurement_reflns_used 3052
_cell_measurement_temperature 100(2)
_cell_measurement_theta_max 21.898
_cell_measurement_theta_min 2.824
_cell_volume 2994.36(14)
_computing_cell_refinement 'SAINT V8.38A (Bruker, 2016)'
_computing_data_collection 'Bruker Apex suite'
_computing_data_reduction 'SAINT V8.38A (Bruker, 2016)'
_computing_molecular_graphics 'Olex2 (Dolomanov et al., 2009)'
_computing_publication_material 'Olex2 (Dolomanov et al., 2009)'
_computing_structure_refinement 'ShelXL (Sheldrick, 2015)'
_computing_structure_solution 'ShelXT (Sheldrick, 2015)'
_diffrn_ambient_temperature 100(2)
_diffrn_detector 'Bruker area detector'
_diffrn_detector_type 'CCD area detector'
_diffrn_measured_fraction_theta_full 1.000
_diffrn_measured_fraction_theta_max 1.000
_diffrn_measurement_device 'Bruker Apex II kappa CCD area detector'
_diffrn_measurement_device_type 'Bruker APEX-II CCD'
_diffrn_measurement_method '\f and \w scans'
_diffrn_radiation_monochromator graphite
_diffrn_radiation_type MoK\a
_diffrn_radiation_wavelength 0.71073
_diffrn_reflns_av_R_equivalents 0.0614
_diffrn_reflns_av_unetI/netI 0.0705
_diffrn_reflns_Laue_measured_fraction_full 1.000
_diffrn_reflns_Laue_measured_fraction_max 1.000
_diffrn_reflns_limit_h_max 26
_diffrn_reflns_limit_h_min -26
_diffrn_reflns_limit_k_max 26
_diffrn_reflns_limit_k_min -24
_diffrn_reflns_limit_l_max 8
_diffrn_reflns_limit_l_min -8
_diffrn_reflns_number 22901
_diffrn_reflns_point_group_measured_fraction_full 0.992
_diffrn_reflns_point_group_measured_fraction_max 0.991
_diffrn_reflns_theta_full 25.242
_diffrn_reflns_theta_max 25.681
_diffrn_reflns_theta_min 1.848
_diffrn_source 'fine-focus sealed tube'
_diffrn_standards_number 0
_exptl_absorpt_coefficient_mu 0.083
_exptl_absorpt_correction_T_max 0.7456
_exptl_absorpt_correction_T_min 0.6470
_exptl_absorpt_correction_type multi-scan
_exptl_absorpt_process_details
'SADABS-2016/2 (Bruker,2016/2) was used for absorption correction. wR2(int) was 0.0897 before and 0.0596 after correction. The Ratio of minimum to maximum transmission is 0.8678. The \l/2 correction factor is Not present.'
_exptl_crystal_colour colourless
_exptl_crystal_colour_primary colourless
_exptl_crystal_density_diffrn 1.284
_exptl_crystal_description block
_exptl_crystal_F_000 1242
_exptl_crystal_recrystallization_method 'Re-crystallisation from solvent: DCM:Et2O'
_exptl_crystal_size_max 0.389
_exptl_crystal_size_mid 0.323
_exptl_crystal_size_min 0.234
_refine_diff_density_max 0.162
_refine_diff_density_min -0.206
_refine_diff_density_rms 0.043
_refine_ls_extinction_method none
_refine_ls_goodness_of_fit_ref 1.023
_refine_ls_hydrogen_treatment mixed
_refine_ls_matrix_type full
_refine_ls_number_parameters 532
_refine_ls_number_reflns 7518
_refine_ls_number_restraints 1
_refine_ls_restrained_S_all 1.023
_refine_ls_R_factor_all 0.0623
_refine_ls_R_factor_gt 0.0444
_refine_ls_shift/su_max 0.000
_refine_ls_shift/su_mean 0.000
_refine_ls_structure_factor_coef Fsqd
_refine_ls_weighting_details 'w=1/[\s^2^(Fo^2^)+(0.0361P)^2^] where P=(Fo^2^+2Fc^2^)/3'
_refine_ls_weighting_scheme calc
_refine_ls_wR_factor_gt 0.0831
_refine_ls_wR_factor_ref 0.0905
_reflns_Friedel_coverage 0.982
_reflns_Friedel_fraction_full 0.985
_reflns_Friedel_fraction_max 0.982
_reflns_number_gt 6127
_reflns_number_total 7518
_reflns_threshold_expression 'I > 2\s(I)'
_cod_data_source_file d0sc06188c2.cif
_cod_data_source_block testh1
_cod_depositor_comments
;Adding full bibliography for 1559758--1559767.cif.

 Adding full bibliography for 1559758--1559767.cif.
;
_cod_original_cell_volume 2994.36(18)
_cod_database_code 1559765
_shelx_shelxl_version_number 2017/1
_shelx_space_group_comment
;
The symmetry employed for this shelxl refinement is uniquely defined
by the following loop, which should always be used as a source of
symmetry information in preference to the above space-group names.
They are only intended as comments.
;
_shelx_estimated_absorpt_t_max 0.981
_shelx_estimated_absorpt_t_min 0.968
_olex2_refinement_description
;
1. Fixed Uiso
 At 1.2 times of:
  All C(H) groups, All C(H,H) groups
 At 1.5 times of:
  All C(H,H,H) groups
2.a Secondary CH2 refined with riding coordinates:
 C1(H1A,H1B), C2(H2A,H2B), C3(H3A,H3B), C4(H4A,H4B), C16(H16A,H16B), C17(H17A,
 H17B), C18(H18A,H18B), C19(H19A,H19B), C31(H31A,H31B), C32(H32A,H32B),
 C33(H33A,H33B), C34(H34A,H34B)
2.b Aromatic/amide H refined with riding coordinates:
 C10(H10), C11(H11), C12(H12), C13(H13), C25(H25), C26(H26), C27(H27),
 C28(H28), C40(H40), C41(H41), C42(H42), C43(H43)
2.c Idealised Me refined as rotating group:
 C14(H14A,H14B,H14C), C15(H15A,H15B,H15C), C29(H29A,H29B,H29C), C30(H30A,H30B,
 H30C), C44(H44A,H44B,H44C), C45(H45A,H45B,H45C)
;
_olex2_submission_special_instructions 'No special instructions were received'

loop_
_space_group_symop_operation_xyz
'x, y, z'
'-y, x-y, z+1/3'
'-x+y, -x, z+2/3'

loop_
_atom_site_label
_atom_site_type_symbol
_atom_site_fract_x
_atom_site_fract_y
_atom_site_fract_z
_atom_site_U_iso_or_equiv
_atom_site_adp_type
_atom_site_occupancy
_atom_site_site_symmetry_order
_atom_site_calc_flag
_atom_site_refinement_flags_posn
_atom_site_refinement_flags_adp
_atom_site_refinement_flags_occupancy
_atom_site_disorder_assembly
_atom_site_disorder_group
O1 O 0.24540(14) 0.07713(13) 0.5564(3) 0.0221(6) Uani 1 1 d . . . . .
N1 N 0.20341(16) 0.02602(16) 0.2653(4) 0.0167(7) Uani 1 1 d . . . . .
N2 N 0.29261(16) 0.13514(16) 0.2788(4) 0.0153(7) Uani 1 1 d . . . . .
N3 N 0.18668(18) 0.00504(17) -0.0578(4) 0.0224(8) Uani 1 1 d . . . . .
C1 C 0.1347(2) -0.0295(2) 0.3280(5) 0.0242(10) Uani 1 1 d . . . . .
H1A H 0.140043 -0.050055 0.445978 0.029 Uiso 1 1 calc R . . . .
H1B H 0.114619 -0.066960 0.231971 0.029 Uiso 1 1 calc R . . . .
C2 C 0.0843(2) -0.0016(2) 0.3610(6) 0.0302(10) Uani 1 1 d . . . . .
H2A H 0.094336 0.021344 0.485597 0.036 Uiso 1 1 calc R . . . .
H2B H 0.035795 -0.041693 0.363727 0.036 Uiso 1 1 calc R . . . .
C3 C 0.0891(2) 0.0515(2) 0.2098(6) 0.0279(10) Uani 1 1 d . . . . .
H3A H 0.098907 0.037411 0.086464 0.034 Uiso 1 1 calc R . . . .
H3B H 0.043177 0.049111 0.200911 0.034 Uiso 1 1 calc R . . . .
C4 C 0.1465(2) 0.1283(2) 0.2509(5) 0.0230(9) Uani 1 1 d . . . . .
H4A H 0.123643 0.152664 0.308607 0.028 Uiso 1 1 calc R . . . .
H4B H 0.179167 0.127619 0.345110 0.028 Uiso 1 1 calc R . . . .
C5 C 0.1893(2) 0.1714(2) 0.0824(5) 0.0185(8) Uani 1 1 d . . . . .
C6 C 0.24776(19) 0.16996(19) 0.0029(5) 0.0152(8) Uani 1 1 d . . . . .
C7 C 0.27559(19) 0.12309(19) 0.0766(5) 0.0144(8) Uani 1 1 d . . . . .
C8 C 0.2180(2) 0.0461(2) 0.0776(5) 0.0177(8) Uani 1 1 d . . . . .
C9 C 0.24805(19) 0.0805(2) 0.3846(5) 0.0157(8) Uani 1 1 d . . . . .
C10 C 0.1691(2) 0.2165(2) 0.0042(5) 0.0233(9) Uani 1 1 d . . . . .
H10 H 0.130139 0.217925 0.056427 0.028 Uiso 1 1 calc R . . . .
C11 C 0.2040(2) 0.2596(2) -0.1477(5) 0.0243(9) Uani 1 1 d . . . . .
H11 H 0.188421 0.289131 -0.199694 0.029 Uiso 1 1 calc R . . . .
C12 C 0.2613(2) 0.2591(2) -0.2220(5) 0.0243(9) Uani 1 1 d . . . . .
H12 H 0.286308 0.289154 -0.323802 0.029 Uiso 1 1 calc R . . . .
C13 C 0.2823(2) 0.2145(2) -0.1474(5) 0.0191(8) Uani 1 1 d . . . . .
H13 H 0.321701 0.214255 -0.200641 0.023 Uiso 1 1 calc R . . . .
C14 C 0.3390(2) 0.1296(2) -0.0306(5) 0.0189(9) Uani 1 1 d . . . . .
H14A H 0.377574 0.178115 -0.024848 0.028 Uiso 1 1 calc GR . . . .
H14B H 0.326031 0.116056 -0.162038 0.028 Uiso 1 1 calc GR . . . .
H14C H 0.353796 0.098607 0.026616 0.028 Uiso 1 1 calc GR . . . .
C15 C 0.3355(2) 0.2052(2) 0.3557(5) 0.0192(9) Uani 1 1 d . . . . .
H15A H 0.377184 0.231555 0.277076 0.029 Uiso 1 1 calc GR . . . .
H15B H 0.349908 0.201852 0.483764 0.029 Uiso 1 1 calc GR . . . .
H15C H 0.308367 0.229348 0.358048 0.029 Uiso 1 1 calc GR . . . .
O2 O 0.46454(14) 0.36564(13) 0.4810(3) 0.0217(6) Uani 1 1 d . . . . .
N4 N 0.47625(16) 0.32386(15) 0.7695(4) 0.0157(7) Uani 1 1 d . . . . .
N5 N 0.47001(16) 0.42173(16) 0.7594(4) 0.0152(7) Uani 1 1 d . . . . .
N6 N 0.48676(17) 0.30973(17) 1.0926(4) 0.0200(7) Uani 1 1 d . . . . .
C16 C 0.5064(2) 0.2826(2) 0.6988(5) 0.0202(9) Uani 1 1 d . . . . .
H16A H 0.479148 0.255032 0.588659 0.024 Uiso 1 1 calc R . . . .
H16B H 0.503099 0.249323 0.797139 0.024 Uiso 1 1 calc R . . . .
C17 C 0.5832(2) 0.3289(2) 0.6418(5) 0.0214(9) Uani 1 1 d . . . . .
H17A H 0.585069 0.350852 0.518956 0.026 Uiso 1 1 calc R . . . .
H17B H 0.604484 0.298911 0.625079 0.026 Uiso 1 1 calc R . . . .
C18 C 0.6273(2) 0.3869(2) 0.7839(5) 0.0201(9) Uani 1 1 d . . . . .
H18A H 0.676658 0.398016 0.774378 0.024 Uiso 1 1 calc R . . . .
H18B H 0.610708 0.368878 0.912155 0.024 Uiso 1 1 calc R . . . .
C19 C 0.6247(2) 0.45581(19) 0.7562(5) 0.0170(8) Uani 1 1 d . . . . .
H19A H 0.668081 0.490535 0.691403 0.020 Uiso 1 1 calc R . . . .
H19B H 0.584710 0.445791 0.673317 0.020 Uiso 1 1 calc R . . . .
C20 C 0.61750(19) 0.48811(19) 0.9378(5) 0.0142(8) Uani 1 1 d . . . . .
C21 C 0.55424(18) 0.47132(18) 1.0298(5) 0.0136(8) Uani 1 1 d . . . . .
C22 C 0.48207(18) 0.41414(19) 0.9591(5) 0.0146(8) Uani 1 1 d . . . . .
C23 C 0.48166(18) 0.34426(19) 0.9566(5) 0.0151(8) Uani 1 1 d . . . . .
C24 C 0.46957(19) 0.37087(19) 0.6528(5) 0.0160(8) Uani 1 1 d . . . . .
C25 C 0.6804(2) 0.53864(19) 1.0191(5) 0.0178(8) Uani 1 1 d . . . . .
H25 H 0.723218 0.550722 0.957497 0.021 Uiso 1 1 calc R . . . .
C26 C 0.6825(2) 0.57176(19) 1.1867(5) 0.0187(9) Uani 1 1 d . . . . .
H26 H 0.726096 0.606043 1.238245 0.022 Uiso 1 1 calc R . . . .
C27 C 0.6208(2) 0.55445(19) 1.2775(5) 0.0182(9) Uani 1 1 d . . . . .
H27 H 0.621445 0.576213 1.393285 0.022 Uiso 1 1 calc R . . . .
C28 C 0.5580(2) 0.50519(19) 1.1990(5) 0.0167(8) Uani 1 1 d . . . . .
H28 H 0.515652 0.493903 1.262272 0.020 Uiso 1 1 calc R . . . .
C29 C 0.41971(19) 0.4067(2) 1.0733(5) 0.0190(8) Uani 1 1 d . . . . .
H29A H 0.419891 0.451289 1.071826 0.028 Uiso 1 1 calc GR . . . .
H29B H 0.423410 0.394188 1.203141 0.028 Uiso 1 1 calc GR . . . .
H29C H 0.375968 0.369989 1.017780 0.028 Uiso 1 1 calc GR . . . .
C30 C 0.4793(2) 0.48619(19) 0.6803(5) 0.0196(9) Uani 1 1 d . . . . .
H30A H 0.461278 0.507633 0.768040 0.029 Uiso 1 1 calc GR . . . .
H30B H 0.453787 0.476196 0.561187 0.029 Uiso 1 1 calc GR . . . .
H30C H 0.529299 0.518469 0.657901 0.029 Uiso 1 1 calc GR . . . .
O3 O 0.54098(14) 0.64260(14) 0.4905(3) 0.0212(6) Uani 1 1 d . . . . .
N7 N 0.48681(15) 0.61875(16) 0.1996(4) 0.0156(7) Uani 1 1 d . . . . .
N8 N 0.60072(16) 0.69453(15) 0.2171(4) 0.0152(7) Uani 1 1 d . . . . .
N9 N 0.46384(17) 0.61416(17) -0.1223(5) 0.0183(7) Uani 1 1 d . . . . .
C31 C 0.41516(19) 0.5920(2) 0.2681(5) 0.0195(9) Uani 1 1 d . . . . .
H31A H 0.406570 0.560393 0.376142 0.023 Uiso 1 1 calc R . . . .
H31B H 0.381598 0.564358 0.167513 0.023 Uiso 1 1 calc R . . . .
C32 C 0.4026(2) 0.6511(2) 0.3284(5) 0.0222(9) Uani 1 1 d . . . . .
H32A H 0.424980 0.669070 0.452078 0.027 Uiso 1 1 calc R . . . .
H32B H 0.351577 0.632194 0.343735 0.027 Uiso 1 1 calc R . . . .
C33 C 0.4313(2) 0.7124(2) 0.1875(5) 0.0205(9) Uani 1 1 d . . . . .
H33A H 0.403010 0.735696 0.196635 0.025 Uiso 1 1 calc R . . . .
H33B H 0.425731 0.693309 0.058714 0.025 Uiso 1 1 calc R . . . .
C34 C 0.5101(2) 0.7682(2) 0.2193(5) 0.0195(9) Uani 1 1 d . . . . .
H34A H 0.512368 0.808667 0.286110 0.023 Uiso 1 1 calc R . . . .
H34B H 0.531073 0.747625 0.302493 0.023 Uiso 1 1 calc R . . . .
C35 C 0.55474(19) 0.79509(19) 0.0413(5) 0.0185(8) Uani 1 1 d . . . . .
C36 C 0.59120(19) 0.76531(19) -0.0465(5) 0.0167(8) Uani 1 1 d . . . . .
C37 C 0.58395(19) 0.69500(19) 0.0166(5) 0.0151(8) Uani 1 1 d . . . . .
C38 C 0.5062(2) 0.63928(19) 0.0148(5) 0.0160(8) Uani 1 1 d . . . . .
C39 C 0.54403(19) 0.65197(19) 0.3202(5) 0.0160(8) Uani 1 1 d . . . . .
C40 C 0.5606(2) 0.8558(2) -0.0377(6) 0.0250(9) Uani 1 1 d . . . . .
H40 H 0.536426 0.876376 0.020146 0.030 Uiso 1 1 calc R . . . .
C41 C 0.6000(2) 0.8871(2) -0.1957(6) 0.0270(10) Uani 1 1 d . . . . .
H41 H 0.601652 0.927769 -0.246849 0.032 Uiso 1 1 calc R . . . .
C42 C 0.6367(2) 0.8592(2) -0.2784(6) 0.0282(10) Uani 1 1 d . . . . .
H42 H 0.664815 0.880910 -0.386027 0.034 Uiso 1 1 calc R . . . .
C43 C 0.6325(2) 0.7989(2) -0.2036(5) 0.0223(9) Uani 1 1 d . . . . .
H43 H 0.658392 0.779989 -0.260887 0.027 Uiso 1 1 calc R . . . .
C44 C 0.62552(19) 0.6702(2) -0.1026(5) 0.0179(8) Uani 1 1 d . . . . .
H44A H 0.675637 0.704497 -0.093907 0.027 Uiso 1 1 calc GR . . . .
H44B H 0.610444 0.665484 -0.233878 0.027 Uiso 1 1 calc GR . . . .
H44C H 0.617004 0.624742 -0.055955 0.027 Uiso 1 1 calc GR . . . .
C45 C 0.6692(2) 0.7389(2) 0.2986(5) 0.0223(9) Uani 1 1 d . . . . .
H45A H 0.704258 0.733017 0.229041 0.033 Uiso 1 1 calc GR . . . .
H45B H 0.668861 0.725739 0.430272 0.033 Uiso 1 1 calc GR . . . .
H45C H 0.680710 0.787925 0.291746 0.033 Uiso 1 1 calc GR . . . .
H9 H 0.484(2) 0.631(2) -0.226(5) 0.017(11) Uiso 1 1 d . . . . .
H6 H 0.491(2) 0.333(2) 1.202(5) 0.028(12) Uiso 1 1 d . . . . .
H3 H 0.203(2) 0.024(2) -0.170(6) 0.023(11) Uiso 1 1 d . . . . .

loop_
_atom_site_aniso_label
_atom_site_aniso_U_11
_atom_site_aniso_U_22
_atom_site_aniso_U_33
_atom_site_aniso_U_23
_atom_site_aniso_U_13
_atom_site_aniso_U_12
O1 0.0293(16) 0.0277(16) 0.0125(14) 0.0021(12) 0.0007(11) 0.0167(14)
N1 0.0180(17) 0.0164(17) 0.0134(15) 0.0021(13) 0.0002(13) 0.0070(14)
N2 0.0181(17) 0.0174(17) 0.0111(15) 0.0002(13) 0.0004(13) 0.0095(15)
N3 0.027(2) 0.0206(19) 0.0137(17) 0.0009(15) 0.0000(15) 0.0078(16)
C1 0.021(2) 0.020(2) 0.023(2) 0.0048(17) 0.0033(18) 0.0031(19)
C2 0.019(2) 0.034(3) 0.032(2) 0.014(2) 0.0094(19) 0.009(2)
C3 0.016(2) 0.035(3) 0.032(2) 0.008(2) 0.0032(18) 0.012(2)
C4 0.022(2) 0.035(3) 0.019(2) 0.0011(18) 0.0018(17) 0.019(2)
C5 0.017(2) 0.021(2) 0.0174(19) -0.0020(16) -0.0018(16) 0.0095(18)
C6 0.018(2) 0.0144(19) 0.0141(18) -0.0025(15) -0.0050(15) 0.0088(17)
C7 0.014(2) 0.019(2) 0.0097(17) 0.0005(15) 0.0011(15) 0.0082(17)
C8 0.019(2) 0.022(2) 0.0147(19) 0.0028(17) 0.0014(16) 0.0124(18)
C9 0.016(2) 0.022(2) 0.014(2) -0.0009(16) -0.0006(16) 0.0134(18)
C10 0.022(2) 0.025(2) 0.027(2) -0.0035(18) -0.0036(18) 0.0141(19)
C11 0.028(2) 0.023(2) 0.027(2) 0.0002(18) -0.0084(19) 0.016(2)
C12 0.031(3) 0.021(2) 0.020(2) 0.0048(17) -0.0007(18) 0.013(2)
C13 0.020(2) 0.021(2) 0.0168(18) -0.0017(16) 0.0000(16) 0.0103(18)
C14 0.019(2) 0.023(2) 0.0160(19) 0.0008(16) 0.0017(16) 0.0115(18)
C15 0.020(2) 0.020(2) 0.0185(19) -0.0017(16) -0.0022(16) 0.0101(18)
O2 0.0289(16) 0.0222(15) 0.0135(14) -0.0033(11) -0.0015(12) 0.0124(13)
N4 0.0180(18) 0.0144(17) 0.0133(15) 0.0000(13) 0.0017(13) 0.0070(14)
N5 0.0200(18) 0.0159(17) 0.0105(15) 0.0000(13) -0.0012(13) 0.0096(15)
N6 0.0226(19) 0.0183(18) 0.0143(16) 0.0003(15) 0.0009(14) 0.0067(16)
C16 0.028(2) 0.016(2) 0.020(2) -0.0006(17) 0.0011(17) 0.0138(19)
C17 0.026(2) 0.022(2) 0.0204(19) -0.0027(17) 0.0031(17) 0.0148(19)
C18 0.018(2) 0.023(2) 0.022(2) -0.0020(17) 0.0011(17) 0.0122(19)
C19 0.016(2) 0.017(2) 0.0169(19) 0.0012(16) 0.0037(16) 0.0072(17)
C20 0.015(2) 0.0124(19) 0.0145(18) 0.0024(15) -0.0008(15) 0.0068(17)
C21 0.015(2) 0.0110(19) 0.0155(18) 0.0021(15) 0.0007(15) 0.0074(16)
C22 0.014(2) 0.016(2) 0.0105(18) 0.0017(15) -0.0001(15) 0.0051(17)
C23 0.0092(19) 0.014(2) 0.0172(19) -0.0016(16) -0.0001(15) 0.0017(16)
C24 0.015(2) 0.016(2) 0.0141(19) 0.0011(16) 0.0007(16) 0.0054(17)
C25 0.017(2) 0.018(2) 0.0181(19) 0.0021(16) 0.0007(16) 0.0090(18)
C26 0.015(2) 0.018(2) 0.022(2) -0.0022(17) -0.0094(16) 0.0080(18)
C27 0.028(2) 0.017(2) 0.0126(18) -0.0015(16) -0.0030(16) 0.0133(18)
C28 0.021(2) 0.016(2) 0.0133(18) 0.0018(15) -0.0012(16) 0.0095(18)
C29 0.016(2) 0.023(2) 0.0165(19) 0.0008(16) 0.0015(16) 0.0088(18)
C30 0.024(2) 0.021(2) 0.0160(19) -0.0018(16) -0.0026(17) 0.0133(19)
O3 0.0256(16) 0.0282(16) 0.0102(13) 0.0018(11) 0.0013(11) 0.0138(13)
N7 0.0143(17) 0.0198(17) 0.0130(15) 0.0008(13) 0.0010(13) 0.0088(15)
N8 0.0145(17) 0.0170(17) 0.0125(15) 0.0001(13) -0.0003(13) 0.0067(15)
N9 0.0183(18) 0.0211(19) 0.0159(17) -0.0017(15) -0.0010(15) 0.0103(16)
C31 0.018(2) 0.022(2) 0.0157(19) 0.0022(16) 0.0021(16) 0.0080(18)
C32 0.017(2) 0.026(2) 0.021(2) 0.0009(17) 0.0055(17) 0.0090(19)
C33 0.018(2) 0.023(2) 0.026(2) -0.0020(17) 0.0009(17) 0.0145(19)
C34 0.024(2) 0.019(2) 0.0208(19) -0.0031(16) 0.0023(17) 0.0143(19)
C35 0.015(2) 0.016(2) 0.022(2) 0.0008(16) -0.0019(16) 0.0059(17)
C36 0.017(2) 0.016(2) 0.0172(19) -0.0012(16) -0.0054(16) 0.0086(17)
C37 0.018(2) 0.017(2) 0.0100(17) -0.0003(15) 0.0005(15) 0.0086(17)
C38 0.019(2) 0.015(2) 0.0169(19) -0.0004(16) 0.0001(16) 0.0107(17)
C39 0.018(2) 0.014(2) 0.019(2) -0.0016(16) -0.0001(17) 0.0108(18)
C40 0.026(2) 0.018(2) 0.032(2) -0.0008(19) -0.0036(19) 0.0117(19)
C41 0.030(3) 0.017(2) 0.030(2) 0.0050(19) -0.008(2) 0.009(2)
C42 0.033(3) 0.022(2) 0.022(2) 0.0055(18) 0.0001(19) 0.008(2)
C43 0.025(2) 0.023(2) 0.0180(19) -0.0006(17) 0.0002(17) 0.0110(19)
C44 0.020(2) 0.021(2) 0.0155(19) -0.0005(16) -0.0002(16) 0.0126(18)
C45 0.020(2) 0.024(2) 0.0181(19) -0.0011(17) -0.0023(17) 0.0082(18)

loop_
_atom_type_symbol
_atom_type_description
_atom_type_scat_dispersion_real
_atom_type_scat_dispersion_imag
_atom_type_scat_source
C C 0.0033 0.0016 'International Tables Vol C Tables 4.2.6.8 and 6.1.1.4'
H H 0.0000 0.0000 'International Tables Vol C Tables 4.2.6.8 and 6.1.1.4'
N N 0.0061 0.0033 'International Tables Vol C Tables 4.2.6.8 and 6.1.1.4'
O O 0.0106 0.0060 'International Tables Vol C Tables 4.2.6.8 and 6.1.1.4'

loop_
_geom_angle_atom_site_label_1
_geom_angle_atom_site_label_2
_geom_angle_atom_site_label_3
_geom_angle
_geom_angle_site_symmetry_1
_geom_angle_site_symmetry_3
_geom_angle_publ_flag
C8 N1 C1 122.4(3) . . ?
C8 N1 C9 111.0(3) . . ?
C9 N1 C1 121.6(3) . . ?
C9 N2 C7 112.3(3) . . ?
C9 N2 C15 122.5(3) . . ?
C15 N2 C7 121.9(3) . . ?
C8 N3 H3 114(3) . . ?
N1 C1 H1A 109.3 . . ?
N1 C1 H1B 109.3 . . ?
N1 C1 C2 111.6(3) . . ?
H1A C1 H1B 108.0 . . ?
C2 C1 H1A 109.3 . . ?
C2 C1 H1B 109.3 . . ?
C1 C2 H2A 108.8 . . ?
C1 C2 H2B 108.8 . . ?
C1 C2 C3 113.9(3) . . ?
H2A C2 H2B 107.7 . . ?
C3 C2 H2A 108.8 . . ?
C3 C2 H2B 108.8 . . ?
C2 C3 H3A 108.8 . . ?
C2 C3 H3B 108.8 . . ?
H3A C3 H3B 107.7 . . ?
C4 C3 C2 113.8(3) . . ?
C4 C3 H3A 108.8 . . ?
C4 C3 H3B 108.8 . . ?
C3 C4 H4A 108.2 . . ?
C3 C4 H4B 108.2 . . ?
H4A C4 H4B 107.4 . . ?
C5 C4 C3 116.3(3) . . ?
C5 C4 H4A 108.2 . . ?
C5 C4 H4B 108.2 . . ?
C6 C5 C4 125.8(3) . . ?
C10 C5 C4 116.0(3) . . ?
C10 C5 C6 118.2(3) . . ?
C5 C6 C7 123.4(3) . . ?
C13 C6 C5 118.2(3) . . ?
C13 C6 C7 118.4(3) . . ?
N2 C7 C6 111.3(3) . . ?
N2 C7 C8 101.0(3) . . ?
N2 C7 C14 109.3(3) . . ?
C6 C7 C14 114.8(3) . . ?
C8 C7 C6 111.1(3) . . ?
C8 C7 C14 108.5(3) . . ?
N1 C8 C7 106.8(3) . . ?
N3 C8 N1 123.1(3) . . ?
N3 C8 C7 130.1(3) . . ?
O1 C9 N1 124.3(3) . . ?
O1 C9 N2 127.3(3) . . ?
N2 C9 N1 108.4(3) . . ?
C5 C10 H10 118.9 . . ?
C11 C10 C5 122.2(4) . . ?
C11 C10 H10 118.9 . . ?
C10 C11 H11 120.3 . . ?
C12 C11 C10 119.4(4) . . ?
C12 C11 H11 120.3 . . ?
C11 C12 H12 120.2 . . ?
C11 C12 C13 119.5(4) . . ?
C13 C12 H12 120.2 . . ?
C6 C13 H13 118.8 . . ?
C12 C13 C6 122.4(4) . . ?
C12 C13 H13 118.8 . . ?
C7 C14 H14A 109.5 . . ?
C7 C14 H14B 109.5 . . ?
C7 C14 H14C 109.5 . . ?
H14A C14 H14B 109.5 . . ?
H14A C14 H14C 109.5 . . ?
H14B C14 H14C 109.5 . . ?
N2 C15 H15A 109.5 . . ?
N2 C15 H15B 109.5 . . ?
N2 C15 H15C 109.5 . . ?
H15A C15 H15B 109.5 . . ?
H15A C15 H15C 109.5 . . ?
H15B C15 H15C 109.5 . . ?
C23 N4 C16 122.7(3) . . ?
C23 N4 C24 110.8(3) . . ?
C24 N4 C16 120.6(3) . . ?
C24 N5 C22 112.1(3) . . ?
C24 N5 C30 122.4(3) . . ?
C30 N5 C22 123.0(3) . . ?
C23 N6 H6 109(3) . . ?
N4 C16 H16A 109.2 . . ?
N4 C16 H16B 109.2 . . ?
N4 C16 C17 111.9(3) . . ?
H16A C16 H16B 107.9 . . ?
C17 C16 H16A 109.2 . . ?
C17 C16 H16B 109.2 . . ?
C16 C17 H17A 108.7 . . ?
C16 C17 H17B 108.7 . . ?
C16 C17 C18 114.1(3) . . ?
H17A C17 H17B 107.6 . . ?
C18 C17 H17A 108.7 . . ?
C18 C17 H17B 108.7 . . ?
C17 C18 H18A 108.7 . . ?
C17 C18 H18B 108.7 . . ?
C17 C18 C19 114.2(3) . . ?
H18A C18 H18B 107.6 . . ?
C19 C18 H18A 108.7 . . ?
C19 C18 H18B 108.7 . . ?
C18 C19 H19A 108.7 . . ?
C18 C19 H19B 108.7 . . ?
H19A C19 H19B 107.6 . . ?
C20 C19 C18 114.3(3) . . ?
C20 C19 H19A 108.7 . . ?
C20 C19 H19B 108.7 . . ?
C21 C20 C19 126.3(3) . . ?
C25 C20 C19 115.5(3) . . ?
C25 C20 C21 118.2(3) . . ?
C20 C21 C22 122.9(3) . . ?
C28 C21 C20 118.3(3) . . ?
C28 C21 C22 118.7(3) . . ?
N5 C22 C21 113.2(3) . . ?
N5 C22 C23 101.1(3) . . ?
N5 C22 C29 108.7(3) . . ?
C23 C22 C21 108.1(3) . . ?
C29 C22 C21 114.7(3) . . ?
C29 C22 C23 110.1(3) . . ?
N4 C23 C22 106.9(3) . . ?
N6 C23 N4 123.7(3) . . ?
N6 C23 C22 129.3(3) . . ?
O2 C24 N4 124.2(3) . . ?
O2 C24 N5 126.9(3) . . ?
N5 C24 N4 108.8(3) . . ?
C20 C25 H25 118.8 . . ?
C26 C25 C20 122.3(4) . . ?
C26 C25 H25 118.8 . . ?
C25 C26 H26 120.3 . . ?
C27 C26 C25 119.3(3) . . ?
C27 C26 H26 120.3 . . ?
C26 C27 H27 120.3 . . ?
C26 C27 C28 119.4(3) . . ?
C28 C27 H27 120.3 . . ?
C21 C28 H28 118.8 . . ?
C27 C28 C21 122.5(4) . . ?
C27 C28 H28 118.8 . . ?
C22 C29 H29A 109.5 . . ?
C22 C29 H29B 109.5 . . ?
C22 C29 H29C 109.5 . . ?
H29A C29 H29B 109.5 . . ?
H29A C29 H29C 109.5 . . ?
H29B C29 H29C 109.5 . . ?
N5 C30 H30A 109.5 . . ?
N5 C30 H30B 109.5 . . ?
N5 C30 H30C 109.5 . . ?
H30A C30 H30B 109.5 . . ?
H30A C30 H30C 109.5 . . ?
H30B C30 H30C 109.5 . . ?
C38 N7 C31 122.8(3) . . ?
C38 N7 C39 111.2(3) . . ?
C39 N7 C31 121.1(3) . . ?
C39 N8 C37 112.6(3) . . ?
C39 N8 C45 122.9(3) . . ?
C45 N8 C37 124.3(3) . . ?
C38 N9 H9 111(3) . . ?
N7 C31 H31A 109.3 . . ?
N7 C31 H31B 109.3 . . ?
N7 C31 C32 111.7(3) . . ?
H31A C31 H31B 107.9 . . ?
C32 C31 H31A 109.3 . . ?
C32 C31 H31B 109.3 . . ?
C31 C32 H32A 108.9 . . ?
C31 C32 H32B 108.9 . . ?
C31 C32 C33 113.2(3) . . ?
H32A C32 H32B 107.7 . . ?
C33 C32 H32A 108.9 . . ?
C33 C32 H32B 108.9 . . ?
C32 C33 H33A 108.8 . . ?
C32 C33 H33B 108.8 . . ?
C32 C33 C34 113.8(3) . . ?
H33A C33 H33B 107.7 . . ?
C34 C33 H33A 108.8 . . ?
C34 C33 H33B 108.8 . . ?
C33 C34 H34A 108.4 . . ?
C33 C34 H34B 108.4 . . ?
H34A C34 H34B 107.5 . . ?
C35 C34 C33 115.6(3) . . ?
C35 C34 H34A 108.4 . . ?
C35 C34 H34B 108.4 . . ?
C36 C35 C34 126.3(3) . . ?
C40 C35 C34 116.0(3) . . ?
C40 C35 C36 117.7(3) . . ?
C35 C36 C37 122.7(3) . . ?
C43 C36 C35 118.7(3) . . ?
C43 C36 C37 118.5(3) . . ?
N8 C37 C36 112.8(3) . . ?
N8 C37 C38 100.7(3) . . ?
N8 C37 C44 109.6(3) . . ?
C38 C37 C36 108.4(3) . . ?
C38 C37 C44 109.7(3) . . ?
C44 C37 C36 114.6(3) . . ?
N7 C38 C37 107.0(3) . . ?
N9 C38 N7 123.1(3) . . ?
N9 C38 C37 129.8(3) . . ?
O3 C39 N7 124.2(3) . . ?
O3 C39 N8 127.7(3) . . ?
N8 C39 N7 108.1(3) . . ?
C35 C40 H40 118.5 . . ?
C41 C40 C35 123.0(4) . . ?
C41 C40 H40 118.5 . . ?
C40 C41 H41 120.3 . . ?
C42 C41 C40 119.4(4) . . ?
C42 C41 H41 120.3 . . ?
C41 C42 H42 120.3 . . ?
C41 C42 C43 119.5(4) . . ?
C43 C42 H42 120.3 . . ?
C36 C43 H43 119.1 . . ?
C42 C43 C36 121.8(4) . . ?
C42 C43 H43 119.1 . . ?
C37 C44 H44A 109.5 . . ?
C37 C44 H44B 109.5 . . ?
C37 C44 H44C 109.5 . . ?
H44A C44 H44B 109.5 . . ?
H44A C44 H44C 109.5 . . ?
H44B C44 H44C 109.5 . . ?
N8 C45 H45A 109.5 . . ?
N8 C45 H45B 109.5 . . ?
N8 C45 H45C 109.5 . . ?
H45A C45 H45B 109.5 . . ?
H45A C45 H45C 109.5 . . ?
H45B C45 H45C 109.5 . . ?

loop_
_geom_bond_atom_site_label_1
_geom_bond_atom_site_label_2
_geom_bond_distance
_geom_bond_site_symmetry_2
_geom_bond_publ_flag
O1 C9 1.224(4) . ?
N1 C1 1.462(5) . ?
N1 C8 1.393(4) . ?
N1 C9 1.396(5) . ?
N2 C7 1.477(4) . ?
N2 C9 1.342(5) . ?
N2 C15 1.455(5) . ?
N3 C8 1.265(5) . ?
N3 H3 0.89(4) . ?
C1 H1A 0.9900 . ?
C1 H1B 0.9900 . ?
C1 C2 1.530(6) . ?
C2 H2A 0.9900 . ?
C2 H2B 0.9900 . ?
C2 C3 1.553(5) . ?
C3 H3A 0.9900 . ?
C3 H3B 0.9900 . ?
C3 C4 1.553(6) . ?
C4 H4A 0.9900 . ?
C4 H4B 0.9900 . ?
C4 C5 1.528(5) . ?
C5 C6 1.422(5) . ?
C5 C10 1.394(5) . ?
C6 C7 1.534(5) . ?
C6 C13 1.393(5) . ?
C7 C8 1.529(5) . ?
C7 C14 1.535(5) . ?
C10 H10 0.9500 . ?
C10 C11 1.390(5) . ?
C11 H11 0.9500 . ?
C11 C12 1.373(6) . ?
C12 H12 0.9500 . ?
C12 C13 1.385(5) . ?
C13 H13 0.9500 . ?
C14 H14A 0.9800 . ?
C14 H14B 0.9800 . ?
C14 H14C 0.9800 . ?
C15 H15A 0.9800 . ?
C15 H15B 0.9800 . ?
C15 H15C 0.9800 . ?
O2 C24 1.228(4) . ?
N4 C16 1.459(5) . ?
N4 C23 1.392(4) . ?
N4 C24 1.392(5) . ?
N5 C22 1.471(4) . ?
N5 C24 1.350(4) . ?
N5 C30 1.444(4) . ?
N6 C23 1.270(5) . ?
N6 H6 0.91(4) . ?
C16 H16A 0.9900 . ?
C16 H16B 0.9900 . ?
C16 C17 1.531(5) . ?
C17 H17A 0.9900 . ?
C17 H17B 0.9900 . ?
C17 C18 1.536(5) . ?
C18 H18A 0.9900 . ?
C18 H18B 0.9900 . ?
C18 C19 1.561(5) . ?
C19 H19A 0.9900 . ?
C19 H19B 0.9900 . ?
C19 C20 1.522(5) . ?
C20 C21 1.412(5) . ?
C20 C25 1.398(5) . ?
C21 C22 1.539(5) . ?
C21 C28 1.397(5) . ?
C22 C23 1.536(5) . ?
C22 C29 1.534(5) . ?
C25 H25 0.9500 . ?
C25 C26 1.387(5) . ?
C26 H26 0.9500 . ?
C26 C27 1.376(5) . ?
C27 H27 0.9500 . ?
C27 C28 1.381(5) . ?
C28 H28 0.9500 . ?
C29 H29A 0.9800 . ?
C29 H29B 0.9800 . ?
C29 H29C 0.9800 . ?
C30 H30A 0.9800 . ?
C30 H30B 0.9800 . ?
C30 H30C 0.9800 . ?
O3 C39 1.226(4) . ?
N7 C31 1.466(5) . ?
N7 C38 1.387(4) . ?
N7 C39 1.393(5) . ?
N8 C37 1.476(4) . ?
N8 C39 1.345(4) . ?
N8 C45 1.447(5) . ?
N9 C38 1.271(5) . ?
N9 H9 0.85(4) . ?
C31 H31A 0.9900 . ?
C31 H31B 0.9900 . ?
C31 C32 1.524(5) . ?
C32 H32A 0.9900 . ?
C32 H32B 0.9900 . ?
C32 C33 1.541(5) . ?
C33 H33A 0.9900 . ?
C33 H33B 0.9900 . ?
C33 C34 1.562(5) . ?
C34 H34A 0.9900 . ?
C34 H34B 0.9900 . ?
C34 C35 1.530(5) . ?
C35 C36 1.412(5) . ?
C35 C40 1.396(5) . ?
C36 C37 1.543(5) . ?
C36 C43 1.398(5) . ?
C37 C38 1.529(5) . ?
C37 C44 1.536(5) . ?
C40 H40 0.9500 . ?
C40 C41 1.376(6) . ?
C41 H41 0.9500 . ?
C41 C42 1.371(6) . ?
C42 H42 0.9500 . ?
C42 C43 1.393(6) . ?
C43 H43 0.9500 . ?
C44 H44A 0.9800 . ?
C44 H44B 0.9800 . ?
C44 H44C 0.9800 . ?
C45 H45A 0.9800 . ?
C45 H45B 0.9800 . ?
C45 H45C 0.9800 . ?
